data_7708843
loop_
_publ_author_name
'Xie, Feng-Yang'
'Yang, Qi'
'Wang, Jia-Si'
'Yu, Hong-Yi'
'Li, Yue'
'Ruan, Wen-Juan'

_publ_section_title
;
 Benzotrithiophene-based MOFs: interchromophoric interactions affected
 Ln(iii) crystallization selectivity and optoelectronic properties
;
_journal_name_full 'Dalton Transactions'
_journal_paper_doi 10.1039/D1DT02515E
_journal_year 2021
_chemical_formula_moiety 'C72 H36 Lu6 O42 S15, 4(C2 H6 O S), 4(H2O)'
_chemical_formula_sum 'C80 H78 Lu6 O50 S19'
_chemical_formula_weight 3498.41
_space_group_crystal_system monoclinic
_space_group_IT_number 12
_space_group_name_Hall '-I 2y'
_space_group_name_H-M_alt 'I 1 2/m 1'
_atom_sites_solution_hydrogens geom
_audit_creation_date 2021-10-11
_audit_creation_method
;
Olex2 1.3
(compiled 2020.11.12 svn.r5f609507 for OlexSys, GUI svn.r6408)
;
_audit_update_record
;
2021-10-26 deposited with the CCDC.	2021-11-01 downloaded from the CCDC.
;
_cell_angle_alpha 90
_cell_angle_beta 115.237(3)
_cell_angle_gamma 90
_cell_formula_units_Z 2
_cell_length_a 14.9505(4)
_cell_length_b 28.1937(6)
_cell_length_c 17.1041(6)
_cell_measurement_reflns_used 13111
_cell_measurement_temperature 100.01(10)
_cell_measurement_theta_max 30.5730
_cell_measurement_theta_min 3.8140
_cell_volume 6521.4(4)
_computing_cell_refinement 'CrysAlisPro 1.171.40.84a (Rigaku OD, 2020)'
_computing_data_collection 'CrysAlisPro 1.171.40.84a (Rigaku OD, 2020)'
_computing_data_reduction 'CrysAlisPro 1.171.40.84a (Rigaku OD, 2020)'
_computing_molecular_graphics 'Olex2 1.3 (Dolomanov et al., 2009)'
_computing_publication_material 'Olex2 1.3 (Dolomanov et al., 2009)'
_computing_structure_refinement 'SHELXL 2018/3 (Sheldrick, 2015)'
_computing_structure_solution 'SHELXT 2014/5 (Sheldrick, 2014)'
_diffrn_ambient_environment N~2~
_diffrn_ambient_temperature 100.01(10)
_diffrn_detector 'Hybrid Pixel Array Detector'
_diffrn_detector_area_resol_mean 10.0000
_diffrn_measured_fraction_theta_full 0.990
_diffrn_measured_fraction_theta_max 0.831
_diffrn_measurement_details
;
List of Runs (angles in degrees, time in seconds):

  # Type    Start    End  Width  t~exp~   \w     \q     \k     \f   Frames
#--------------------------------------------------------------------------
  1  \w    -39.00  16.00   0.50    5.00    --   -1.10 -77.00-180.00  110
  2  \w      8.00  74.00   0.50    5.00    --    1.10  38.00  30.00  132
  3  \w    -67.00 -16.00   0.50    5.00    --    1.10 -57.00 -90.00  102
;
_diffrn_measurement_device 'four-circle diffractometer'
_diffrn_measurement_device_type 'XtaLAB AFC12 (RINC): Kappa single'
_diffrn_measurement_method '\w scans'
_diffrn_orient_matrix_type 'CrysAlisPro convention (1999,Acta A55,543-557)'
_diffrn_orient_matrix_UB_11 -0.0073954762
_diffrn_orient_matrix_UB_12 -0.0119657467
_diffrn_orient_matrix_UB_13 0.0372613405
_diffrn_orient_matrix_UB_21 0.0195552555
_diffrn_orient_matrix_UB_22 0.0190504314
_diffrn_orient_matrix_UB_23 0.0335036483
_diffrn_orient_matrix_UB_31 -0.0408150782
_diffrn_orient_matrix_UB_32 0.0112432030
_diffrn_orient_matrix_UB_33 -0.0171073245
_diffrn_radiation_monochromator mirror
_diffrn_radiation_probe x-ray
_diffrn_radiation_type MoK\a
_diffrn_radiation_wavelength 0.71073
_diffrn_reflns_av_R_equivalents 0.0186
_diffrn_reflns_av_unetI/netI 0.0226
_diffrn_reflns_Laue_measured_fraction_full 0.990
_diffrn_reflns_Laue_measured_fraction_max 0.831
_diffrn_reflns_limit_h_max 20
_diffrn_reflns_limit_h_min -19
_diffrn_reflns_limit_k_max 39
_diffrn_reflns_limit_k_min -38
_diffrn_reflns_limit_l_max 23
_diffrn_reflns_limit_l_min -22
_diffrn_reflns_number 21707
_diffrn_reflns_point_group_measured_fraction_full 0.990
_diffrn_reflns_point_group_measured_fraction_max 0.831
_diffrn_reflns_theta_full 25.242
_diffrn_reflns_theta_max 30.446
_diffrn_reflns_theta_min 3.483
_diffrn_source 'Rotating-anode X-ray tube (dual wavelength)'
_diffrn_source_type 'Rigaku (Mo) X-ray DW Source'
_exptl_absorpt_coefficient_mu 4.879
_exptl_absorpt_correction_T_max 1.00000
_exptl_absorpt_correction_T_min 0.89701
_exptl_absorpt_correction_type multi-scan
_exptl_absorpt_process_details
;
CrysAlisPro 1.171.40.84a (Rigaku Oxford Diffraction, 2020)
Empirical absorption correction using spherical harmonics,
implemented in SCALE3 ABSPACK scaling algorithm.
;
_exptl_crystal_colour 'light yellow'
_exptl_crystal_density_diffrn 1.781
_exptl_crystal_description prism
_exptl_crystal_F_000 2940
_exptl_crystal_size_max 0.16
_exptl_crystal_size_mid 0.14
_exptl_crystal_size_min 0.13
_platon_squeeze_details
;
TITL lu_a.res in I2/m
CELL   14.9505   28.1937   17.1041     90.00    115.24     90.00
SPGR I2/m
# Solvent Accessible Volume =      1865
# Electrons Found in S.A.V. =       400
# Note: Atoms in Void are Labelled as Cxxx and Qxxx for all Others
C101 0.500 0.125-0.002 !       5.45 eA-3
C102 0.481 0.841 0.062 !       2.91 eA-3
C103 0.189 0.999 0.234 !       2.60 eA-3
C104 0.468 0.044 0.138 !       2.59 eA-3
Q105 0.237 0.978 0.468 !       2.42 eA-3
C106 1.000 0.141 0.000 !       2.39 eA-3
C107 0.513 0.177 0.044 !       2.14 eA-3
Q108 0.814 0.892 0.215 !       2.01 eA-3
Q109 0.684 0.501 0.156 !       1.79 eA-3
C110 0.436 0.905 0.001 !       1.78 eA-3
Q111 0.338 0.500 0.063 !       1.76 eA-3
Q112 0.950 0.500 0.094 !       1.70 eA-3
Q113 0.427 0.497 0.094 !       1.70 eA-3
C114 0.391 0.997 0.156 !       1.67 eA-3
C115 0.451 0.993 0.125 !       1.57 eA-3
Q116 0.829 0.898 0.156 !       1.54 eA-3
Q117 0.739 0.498 0.219 !       1.53 eA-3
C118 0.046 0.103 0.057 !       1.53 eA-3
C119 0.563 0.998 0.156 !       1.52 eA-3
Q120 0.613 0.856 0.095 !       1.38 eA-3
Q121 0.743 0.338 0.144 !       1.37 eA-3
C122 0.143 0.031 0.177 !       1.29 eA-3
C123 0.982 0.088 0.021 !       1.28 eA-3
Q124 0.550 0.156 0.105 !       1.19 eA-3
Q125 0.354 0.514 0.025 !       1.15 eA-3
C126 0.111 0.920 0.083 !       1.15 eA-3
C127 0.611 0.576 0.574 !       1.15 eA-3
C128 0.863 0.930 0.930 !       1.15 eA-3
Q129 0.170 0.948 0.485 !       1.09 eA-3
C130 0.091 0.037 0.214 !       1.06 eA-3
C131 0.079 1.000 0.234 !       1.05 eA-3
Q132 0.972 0.518 0.284 !       1.04 eA-3
Q133 0.749 0.141 0.146 !       1.01 eA-3
C134 0.216 0.496 0.328 !       1.01 eA-3
C135 0.119 0.055 0.112 !       0.91 eA-3
Q136 0.853 0.140 0.108 !       0.88 eA-3
Q137 0.737 0.301 0.124 !       0.87 eA-3
C138 0.337 0.501 0.328 !       0.86 eA-3
Q139 0.749 0.933 0.176 !       0.85 eA-3
C140 0.552 0.498 0.672 !       0.83 eA-3
C141 0.052 0.998 0.172 !       0.83 eA-3
C142 0.939 0.979 0.845 !       0.83 eA-3
Q143 0.408 0.040 0.435 !       0.78 eA-3
Q144 0.752 0.314 0.188 !       0.78 eA-3
C145 0.310 1.005 0.125 !       0.76 eA-3
C146 0.130 0.549 0.472 !       0.76 eA-3
Q147 0.140 0.555 0.046 !       0.74 eA-3
Q148 0.672 0.688 0.090 !       0.72 eA-3
C149 0.346 1.002 0.031 !       0.72 eA-3
C150 0.324 0.031 0.006 !       0.71 eA-3
Q151 0.043 0.945 0.390 !       0.70 eA-3
Q152 0.683 0.321 0.156 !       0.67 eA-3
C153 0.019 0.970 0.164 !       0.67 eA-3
C154 0.479 0.437 0.331 !       0.65 eA-3
Q155 0.879 0.447 0.139 !       0.63 eA-3
Q156 0.924 0.490 0.025 !       0.62 eA-3
Q157 0.999 0.049 0.376 !       0.61 eA-3
Q158 0.389 0.430 0.063 !       0.61 eA-3
C159 0.943 0.936 0.028 !       0.60 eA-3
Q160 0.673 0.068 0.415 !       0.59 eA-3
C161 0.530 0.498 0.359 !       0.58 eA-3
C162 0.567 1.001 0.094 !       0.56 eA-3
Q163 0.395 0.549 0.047 !       0.55 eA-3
Q164 0.705 0.555 0.387 !       0.55 eA-3
C165 0.433 0.018 0.031 !       0.51 eA-3
Q166 0.638 0.657 0.109 !       0.50 eA-3
;
_refine_diff_density_max 2.021
_refine_diff_density_min -1.604
_refine_diff_density_rms 0.123
_refine_ls_extinction_method none
_refine_ls_goodness_of_fit_ref 1.045
_refine_ls_hydrogen_treatment constr
_refine_ls_matrix_type full
_refine_ls_number_parameters 484
_refine_ls_number_reflns 8393
_refine_ls_number_restraints 611
_refine_ls_restrained_S_all 1.081
_refine_ls_R_factor_all 0.0286
_refine_ls_R_factor_gt 0.0260
_refine_ls_shift/su_max 0.002
_refine_ls_shift/su_mean 0.000
_refine_ls_structure_factor_coef Fsqd
_refine_ls_weighting_details 'w=1/[\s^2^(Fo^2^)+(0.0383P)^2^+28.9253P] where P=(Fo^2^+2Fc^2^)/3'
_refine_ls_weighting_scheme calc
_refine_ls_wR_factor_gt 0.0719
_refine_ls_wR_factor_ref 0.0731
_reflns_Friedel_coverage 0.000
_reflns_number_gt 7728
_reflns_number_total 8393
_reflns_threshold_expression 'I > 2\s(I)'
_cod_data_source_file d1dt02515e2.cif
_cod_data_source_block lu_sq
_cod_database_code 7708843
_shelx_shelxl_version_number 2018/3
_shelx_space_group_comment
;
The symmetry employed for this shelxl refinement is uniquely defined
by the following loop, which should always be used as a source of
symmetry information in preference to the above space-group names.
They are only intended as comments.
;
_shelx_estimated_absorpt_t_max 0.574
_shelx_estimated_absorpt_t_min 0.514
_reflns_odcompleteness_completeness 99.03
_reflns_odcompleteness_iscentric 1
_reflns_odcompleteness_theta 26.32
_olex2_refinement_description
;
1. Restrained distances
 S5-C19 = S5-C18
 1.8 with sigma of 0.02
 S4-C20
 1.8 with sigma of 0.02
 O11-Lu2
 2.15 with sigma of 0.02
 O11A-Lu2
 2.15 with sigma of 0.02
 Lu1-O4 \\sim Lu1-O4A
 with sigma of 0.02
 O1-O2 \\sim O1A-O2A
 with sigma of 0.04
 C3A-C2 \\sim C3A-C2A
 with sigma of 0.02
 O2-C2 \\sim O2A-C2
 with sigma of 0.04
 Lu1-O7 \\sim Lu1-O7A
 with sigma of 0.02
 S1A-C2 \\sim S1A-C2A
 with sigma of 0.02
 O4-C15 \\sim O4A-C15A
 with sigma of 0.02
 C2-C1 \\sim C2A-C1
 with sigma of 0.02
 O1-C1 \\sim O1A-C1A
 with sigma of 0.02
 O7-H17 \\sim O7A-H17
 with sigma of 0.04
 Lu2-O1 \\sim Lu2-O1A
 with sigma of 0.02
 O4-C14 \\sim O4A-C14
 with sigma of 0.04
 O3-C15 \\sim O3A-C15A
 with sigma of 0.02
 O1-C2 \\sim O1A-C2
 with sigma of 0.04
 O8-C17 \\sim O8A-C17A
 with sigma of 0.02
 O7-O8 \\sim O7A-O8A
 with sigma of 0.04
 C14-C15 \\sim C14-C15A
 with sigma of 0.02
 O8-H17 \\sim O8A-H17
 with sigma of 0.04
 C2-C1 \\sim C2-C1A
 with sigma of 0.02
 S1-C2 \\sim S1-C2A
 with sigma of 0.02
 C17-H17 \\sim C17A-H17
 with sigma of 0.02
 C3-C2 \\sim C3-C2A
 with sigma of 0.02
 Lu1-C15 \\sim Lu1-C15A
 with sigma of 0.04
 C2-C1A \\sim C2A-C1A
 with sigma of 0.02
 Lu1-C17 \\sim Lu1-C17A
 with sigma of 0.04
 O2-C1 \\sim O2A-C1A
 with sigma of 0.02
 Lu2-C1 \\sim Lu2-C1A
 with sigma of 0.04
 O7-C17 \\sim O7A-C17A
 with sigma of 0.02
 O3-O4 \\sim O3A-O4A
 with sigma of 0.04
 O3-C14 \\sim O3A-C14
 with sigma of 0.04
 O11A-Lu2 \\sim Lu2-O11
 with sigma of 0.001
 Lu1-O9 \\sim Lu1-O9A
 with sigma of 0.02
 S5-O9 \\sim S5-O9A
 with sigma of 0.02
 O5-C12 \\sim O5A-C12
 with sigma of 0.02
 O6-C12 \\sim O6A-C12
 with sigma of 0.02
2. Uiso/Uaniso restraints and constraints
S5 \\sim O9 \\sim C19 \\sim C18: within 3.8A with sigma of 0.01 and sigma for
terminal atoms of 0.01 within 3.8A
S4 \\sim O11 \\sim C20: within 3.8A with sigma of 0.01 and sigma for terminal
atoms of 0.02 within 3.8A
Uanis(S4) \\sim Ueq, Uanis(O11) \\sim Ueq, Uanis(C20) \\sim Ueq: with sigma of
0.01 and sigma for terminal atoms of 0.02
Uanis(C18) \\sim Ueq: with sigma of 0.01 and sigma for terminal atoms of 0.02
Uanis(C13A) \\sim Ueq, Uanis(C13) \\sim Ueq, Uanis(C10) \\sim Ueq, Uanis(O7)
\\sim Ueq: with sigma of 0.02 and sigma for terminal atoms of 0.04
Uanis(O9A) \\sim Ueq, Uanis(O9) \\sim Ueq: with sigma of 0.01 and sigma for
terminal atoms of 0.01
Uanis(O4) \\sim Ueq, Uanis(C15) \\sim Ueq, Uanis(O4A) \\sim Ueq, Uanis(C15A)
\\sim Ueq: with sigma of 0.001 and sigma for terminal atoms of 0.001
Uanis(S2A) \\sim Ueq: with sigma of 0.001 and sigma for terminal atoms of 0.001
Uanis(O11) = Uanis(O11A)
Uanis(O9) = Uanis(O9A)
Uanis(O4) = Uanis(O4A)
Uanis(O6) = Uanis(O6A)
Uanis(O5A) = Uanis(O5)
3. Rigid body (RIGU) restrains
 All non-hydrogen atoms
 with sigma for 1-2 distances of 0.001 and sigma for 1-3 distances of 0.001
4. Others
 Sof(S2A)=Sof(S1A)=Sof(S3A)=Sof(O1A)=Sof(O2A)=Sof(O3A)=Sof(O4A)=Sof(C15A)=
 Sof(C2A)=Sof(C1A)=Sof(C3A)=Sof(H3A)=Sof(C13A)=Sof(H13A)=Sof(C10A)=Sof(H10A)=
 Sof(O6A)=Sof(O5A)=1-FVAR(1)
 Sof(S1)=Sof(S2)=Sof(S3)=Sof(O1)=Sof(O2)=Sof(O3)=Sof(O4)=Sof(O5)=Sof(O6)=
 Sof(C1)=Sof(C2)=Sof(C3)=Sof(H3)=Sof(C10)=Sof(H10)=Sof(C13)=Sof(H13)=Sof(C15)=
 FVAR(1)
 Fixed Sof: S5(0.5) O7(0.5) O7A(0.5) O8(0.5) O8A(0.5) O9(0.5) O9A(0.5)
 C17(0.5) H17(0.5) C19(0.5) H19A(0.5) H19B(0.5) H19C(0.5) C18(0.5) H18A(0.5)
 H18B(0.5) H18C(0.5) C17A(0.5) H17A(0.5) S4(0.25) O11(0.25) C20(0.5) H20A(0.5)
 H20B(0.5) H20C(0.5) O11A(0.25)
5.a Aromatic/amide H refined with riding coordinates:
 C3(H3), C10(H10), C13(H13), C17(H17), C3A(H3A), C17A(H17A), C13A(H13A),
 C10A(H10A), C16(H16)
5.b Idealised Me refined as rotating group:
 C19(H19A,H19B,H19C), C18(H18A,H18B,H18C), C20(H20A,H20B,H20C)
;
_platon_squeeze_void_probe_radius 1.20
_olex2_submission_special_instructions 'No special instructions were received'
_oxdiff_exptl_absorpt_empirical_details
;
Empirical correction (ABSPACK) includes:
- Absorption correction using spherical harmonics
- Frame scaling
;
_oxdiff_exptl_absorpt_empirical_full_max 1.208
_oxdiff_exptl_absorpt_empirical_full_min 0.884

loop_
_space_group_symop_operation_xyz
'x, y, z'
'-x, y, -z'
'x+1/2, y+1/2, z+1/2'
'-x+1/2, y+1/2, -z+1/2'
'-x, -y, -z'
'x, -y, z'
'-x+1/2, -y+1/2, -z+1/2'
'x+1/2, -y+1/2, z+1/2'

loop_
_atom_site_label
_atom_site_type_symbol
_atom_site_fract_x
_atom_site_fract_y
_atom_site_fract_z
_atom_site_U_iso_or_equiv
_atom_site_adp_type
_atom_site_occupancy
_atom_site_site_symmetry_order
_atom_site_calc_flag
_atom_site_refinement_flags_posn
_atom_site_refinement_flags_adp
_atom_site_refinement_flags_occupancy
_atom_site_disorder_assembly
_atom_site_disorder_group
Lu1 Lu 0.78501(2) 0.18345(2) 0.35973(2) 0.02133(5) Uani 1 1 d D . . . .
Lu2 Lu -0.09742(2) 0.500000 0.05641(2) 0.01963(5) Uani 1 2 d DS T P . .
S1 S 0.2635(2) 0.38098(10) 0.13872(19) 0.0315(6) Uani 0.403(3) 1 d . . P A 1
S2 S 0.49719(17) 0.23887(10) 0.32550(16) 0.0205(5) Uani 0.403(3) 1 d . . P A 1
S3 S 0.1965(2) 0.30033(9) 0.39452(16) 0.0210(5) Uani 0.403(3) 1 d . . P A 1
S5 S 0.7494(2) 0.12022(9) 0.17531(16) 0.0560(7) Uani 0.5 1 d D U P A 1
S2A S 0.44282(13) 0.31610(7) 0.18171(12) 0.0277(4) Uani 0.597(3) 1 d . U P A 2
S1A S 0.13695(14) 0.37273(7) 0.24625(13) 0.0303(4) Uani 0.597(3) 1 d . . P A 2
S3A S 0.37174(13) 0.22969(6) 0.43138(10) 0.0198(3) Uani 0.597(3) 1 d . . P A 2
O1 O 0.0240(6) 0.4513(3) 0.1422(5) 0.0207(15) Uani 0.403(3) 1 d D . P A 1
O1A O 0.0352(5) 0.4498(3) 0.1198(4) 0.0298(13) Uani 0.597(3) 1 d D . P A 2
O2 O 0.0985(7) 0.4548(3) 0.0543(5) 0.0251(15) Uani 0.403(3) 1 d D . P A 1
O2A O 0.1211(5) 0.4459(2) 0.0396(4) 0.0300(12) Uani 0.597(3) 1 d D . P A 2
O3 O 0.6007(18) 0.2752(8) 0.1582(13) 0.025(3) Uani 0.403(3) 1 d D . P A 1
O3A O 0.6114(11) 0.2656(5) 0.1625(8) 0.0207(15) Uani 0.597(3) 1 d D . P A 2
O4 O 0.6544(7) 0.2267(3) 0.2746(6) 0.0256(6) Uani 0.403(3) 1 d D U P A 1
O4A O 0.6537(4) 0.21711(18) 0.2730(4) 0.0256(6) Uani 0.597(3) 1 d D U P A 2
O5 O 0.2772(17) 0.1838(6) 0.538(2) 0.019(2) Uani 0.403(3) 1 d D . P A 1
O6 O 0.184(6) 0.244(5) 0.536(6) 0.0246(16) Uani 0.403(3) 1 d D . P A 1
O7 O 0.6973(6) 0.1172(3) 0.3290(7) 0.0276(16) Uani 0.5 1 d D U P A 1
O7A O 0.7230(6) 0.1104(3) 0.3477(7) 0.0290(16) Uani 0.5 1 d D . P A 2
O8 O 0.6375(5) 0.0517(3) 0.3612(5) 0.0300(16) Uani 0.5 1 d D . P A 1
O8A O 0.6745(5) 0.0452(3) 0.3872(5) 0.0298(15) Uani 0.5 1 d D . P A 2
O9 O 0.7993(14) 0.1565(6) 0.2416(8) 0.0379(12) Uani 0.5 1 d D U P A 1
O9A O 0.8103(14) 0.1503(6) 0.2508(8) 0.0379(12) Uani 0.5 1 d D U P A 2
O10 O 0.92022(19) 0.14746(9) 0.45598(18) 0.0319(5) Uani 1 1 d . . . . .
C1 C 0.0895(9) 0.4380(4) 0.1191(7) 0.0217(19) Uani 0.403(3) 1 d D . P A 1
C2 C 0.1559(16) 0.3975(10) 0.1680(16) 0.027(3) Uani 0.403(3) 1 d . . P A 1
C3 C 0.1628(9) 0.3759(4) 0.2289(8) 0.0291(18) Uani 0.403(3) 1 d . . P A 1
H3 H 0.118894 0.382857 0.252795 0.035 Uiso 0.403(3) 1 calc R U P A 1
C4 C 0.2389(3) 0.33741(13) 0.2708(2) 0.0284(6) Uani 1 1 d . . . . .
C5 C 0.2930(3) 0.34149(13) 0.2224(2) 0.0289(6) Uani 1 1 d . . . . .
C6 C 0.3753(3) 0.31143(13) 0.2402(2) 0.0275(6) Uani 1 1 d . . . . .
C7 C 0.4016(2) 0.27731(12) 0.3046(2) 0.0244(6) Uani 1 1 d . . . . .
C8 C 0.3445(2) 0.27292(12) 0.3533(2) 0.0231(6) Uani 1 1 d . . . . .
C9 C 0.2644(2) 0.30287(13) 0.3373(2) 0.0252(6) Uani 1 1 d . . . . .
C10 C 0.3406(8) 0.2425(4) 0.4224(7) 0.0233(17) Uani 0.403(3) 1 d . U P A 1
H10 H 0.385995 0.218132 0.446500 0.028 Uiso 0.403(3) 1 calc R U P A 1
C11 C 0.2714(2) 0.25091(11) 0.4490(2) 0.0213(6) Uani 1 1 d . . . . .
C12 C 0.2471(2) 0.22588(11) 0.51345(19) 0.0209(5) Uani 1 1 d D . . . .
C13 C 0.4512(8) 0.3012(4) 0.2034(7) 0.0272(16) Uani 0.403(3) 1 d . U P A 1
H13 H 0.450908 0.317471 0.156008 0.033 Uiso 0.403(3) 1 calc R U P A 1
C14 C 0.5153(2) 0.26847(12) 0.2427(2) 0.0236(5) Uani 1 1 d D . . . .
C15A C 0.6001(6) 0.2496(3) 0.2262(6) 0.0210(9) Uani 0.597(3) 1 d D U P A 2
C15 C 0.5953(9) 0.2559(5) 0.2213(8) 0.0228(11) Uani 0.403(3) 1 d D U P A 1
C17 C 0.6518(9) 0.0946(4) 0.3621(9) 0.028(3) Uani 0.5 1 d D . P A 1
H17 H 0.624416 0.112616 0.391978 0.034 Uiso 0.5 1 calc R U P A 1
C19 C 0.8055(10) 0.1358(4) 0.0994(6) 0.069(2) Uani 0.5 1 d D U P A 1
H19A H 0.803655 0.169551 0.091603 0.103 Uiso 0.5 1 calc R U P A 1
H19B H 0.768700 0.120707 0.044597 0.103 Uiso 0.5 1 calc R U P A 1
H19C H 0.872849 0.125070 0.123009 0.103 Uiso 0.5 1 calc R U P A 1
C2A C 0.1690(12) 0.3981(6) 0.1604(10) 0.029(2) Uani 0.597(3) 1 d . . P A 2
C18 C 0.8004(12) 0.0640(4) 0.1982(9) 0.086(3) Uani 0.5 1 d D U P A 1
H18A H 0.868250 0.066197 0.239541 0.129 Uiso 0.5 1 calc R U P A 1
H18B H 0.796842 0.049600 0.146112 0.129 Uiso 0.5 1 calc R U P A 1
H18C H 0.764323 0.045056 0.221648 0.129 Uiso 0.5 1 calc R U P A 1
C1A C 0.1017(6) 0.4339(3) 0.1011(5) 0.0265(15) Uani 0.597(3) 1 d D . P A 2
C3A C 0.2416(6) 0.3788(3) 0.1596(6) 0.0320(14) Uani 0.597(3) 1 d . . P A 2
H3A H 0.264419 0.387823 0.119065 0.038 Uiso 0.597(3) 1 calc R U P A 2
C17A C 0.6762(9) 0.0882(4) 0.3820(9) 0.026(2) Uani 0.5 1 d D . P A 2
H17A H 0.640548 0.105812 0.405020 0.031 Uiso 0.5 1 calc R U P A 2
C13A C 0.4869(5) 0.2540(3) 0.3027(5) 0.0241(12) Uani 0.597(3) 1 d . U P A 2
H13A H 0.520299 0.230013 0.341572 0.029 Uiso 0.597(3) 1 calc R U P A 2
C10A C 0.2244(6) 0.2867(3) 0.3978(5) 0.0240(12) Uani 0.597(3) 1 d . . P A 2
H10A H 0.169304 0.300844 0.400047 0.029 Uiso 0.597(3) 1 calc R U P A 2
C16 C 1.000000 0.16791(18) 0.500000 0.0272(8) Uani 1 2 d S T P . .
H16 H 1.000000 0.200899 0.499999 0.033 Uiso 1 2 calc R U P . .
S4 S -0.3541(3) 0.500000 -0.0140(3) 0.0939(17) Uani 0.5 2 d DS TU P B 1
O11 O -0.2652(4) 0.500000 -0.0309(8) 0.067(3) Uani 0.5 2 d DS TU P B 1
C20 C -0.4338(9) 0.4513(5) -0.0816(10) 0.083(3) Uani 0.5 1 d D U P B 1
H20A H -0.445471 0.455997 -0.140724 0.124 Uiso 0.5 1 calc R U P B 1
H20B H -0.495778 0.451391 -0.077248 0.124 Uiso 0.5 1 calc R U P B 1
H20C H -0.401315 0.421415 -0.061559 0.124 Uiso 0.5 1 calc R U P B 1
O11A O -0.2599(5) 0.5218(7) -0.0245(11) 0.067(3) Uani 0.25 1 d D . P C 2
O6A O 0.187(4) 0.244(3) 0.539(4) 0.0246(16) Uani 0.597(3) 1 d D . P A 2
O5A O 0.2954(10) 0.1882(3) 0.5467(14) 0.019(2) Uani 0.597(3) 1 d D . P A 2

loop_
_atom_site_aniso_label
_atom_site_aniso_U_11
_atom_site_aniso_U_22
_atom_site_aniso_U_33
_atom_site_aniso_U_23
_atom_site_aniso_U_13
_atom_site_aniso_U_12
Lu1 0.02850(8) 0.02422(7) 0.02102(7) -0.00610(5) 0.01991(6) -0.01005(5)
Lu2 0.01674(9) 0.02624(10) 0.02003(9) 0.000 0.01180(7) 0.000
S1 0.0432(16) 0.0271(11) 0.0218(12) 0.0100(9) 0.0116(10) -0.0043(10)
S2 0.0216(10) 0.0268(13) 0.0203(11) 0.0036(8) 0.0158(9) -0.0015(8)
S3 0.0255(12) 0.0227(12) 0.0194(10) 0.0059(8) 0.0139(9) 0.0057(8)
S5 0.0956(19) 0.0421(11) 0.0377(11) -0.0250(9) 0.0354(12) -0.0257(12)
S2A 0.0323(7) 0.0318(7) 0.0236(7) 0.0044(5) 0.0164(5) -0.0065(5)
S1A 0.0284(9) 0.0259(8) 0.0314(9) 0.0120(6) 0.0078(6) 0.0025(6)
S3A 0.0219(7) 0.0262(8) 0.0172(6) 0.0053(5) 0.0141(6) 0.0024(6)
O1 0.024(3) 0.024(3) 0.013(3) 0.009(3) 0.007(2) -0.002(2)
O1A 0.041(3) 0.030(2) 0.020(3) 0.013(2) 0.013(2) 0.0041(18)
O2 0.031(4) 0.028(4) 0.018(3) 0.005(3) 0.013(2) -0.002(3)
O2A 0.039(3) 0.027(3) 0.025(2) 0.010(2) 0.0160(19) 0.005(2)
O3 0.032(5) 0.026(8) 0.025(3) 0.001(4) 0.020(3) -0.003(4)
O3A 0.029(4) 0.017(4) 0.024(2) -0.0031(18) 0.019(3) -0.009(2)
O4 0.0259(8) 0.0276(10) 0.0258(8) 0.0011(7) 0.0133(6) -0.0034(6)
O4A 0.0259(8) 0.0276(10) 0.0258(8) 0.0011(7) 0.0133(6) -0.0034(6)
O5 0.018(5) 0.026(2) 0.021(4) 0.005(3) 0.015(4) 0.004(3)
O6 0.029(3) 0.028(2) 0.026(4) 0.007(3) 0.021(3) 0.009(3)
O7 0.039(4) 0.026(3) 0.027(4) -0.003(2) 0.023(3) -0.011(3)
O7A 0.036(4) 0.026(3) 0.032(4) -0.005(2) 0.022(3) -0.009(2)
O8 0.035(4) 0.025(3) 0.043(5) 0.002(2) 0.029(4) -0.005(3)
O8A 0.028(4) 0.027(2) 0.043(5) 0.000(2) 0.024(3) -0.003(3)
O9 0.053(3) 0.041(3) 0.0357(17) -0.0138(19) 0.0350(19) -0.0148(18)
O9A 0.053(3) 0.041(3) 0.0357(17) -0.0138(19) 0.0350(19) -0.0148(18)
O10 0.0341(12) 0.0282(12) 0.0377(13) 0.0018(10) 0.0194(10) -0.0020(9)
C1 0.025(3) 0.024(4) 0.015(3) 0.003(3) 0.008(3) -0.006(2)
C2 0.024(5) 0.026(5) 0.030(5) 0.009(4) 0.011(4) -0.005(4)
C3 0.032(4) 0.025(4) 0.031(4) 0.009(3) 0.013(3) -0.004(3)
C4 0.0287(15) 0.0288(15) 0.0242(14) 0.0033(11) 0.0079(11) -0.0004(11)
C5 0.0348(15) 0.0281(15) 0.0213(14) 0.0045(11) 0.0096(12) -0.0038(10)
C6 0.0330(15) 0.0323(15) 0.0202(14) 0.0033(11) 0.0143(12) -0.0061(10)
C7 0.0273(14) 0.0292(14) 0.0187(13) -0.0002(10) 0.0117(11) -0.0026(11)
C8 0.0280(14) 0.0258(14) 0.0177(13) 0.0032(10) 0.0118(11) -0.0014(10)
C9 0.0272(14) 0.0303(15) 0.0209(13) 0.0010(10) 0.0129(11) -0.0006(11)
C10 0.026(4) 0.026(4) 0.024(4) 0.004(2) 0.017(3) 0.003(2)
C11 0.0231(13) 0.0270(13) 0.0190(13) 0.0033(10) 0.0138(11) 0.0026(11)
C12 0.0229(13) 0.0273(12) 0.0179(12) 0.0035(9) 0.0137(10) 0.0057(10)
C13 0.033(3) 0.025(4) 0.026(4) 0.000(2) 0.015(3) -0.006(2)
C14 0.0269(13) 0.0286(14) 0.0201(13) -0.0001(11) 0.0146(11) -0.0075(10)
C15A 0.0220(12) 0.0236(13) 0.0203(12) -0.0001(8) 0.0117(9) -0.0055(8)
C15 0.0239(13) 0.0247(15) 0.0219(14) 0.0003(9) 0.0119(9) -0.0041(9)
C17 0.037(6) 0.025(3) 0.034(6) 0.000(3) 0.025(6) -0.007(3)
C19 0.115(5) 0.064(4) 0.031(3) -0.027(3) 0.035(3) -0.004(4)
C2A 0.033(4) 0.025(3) 0.026(4) 0.009(3) 0.010(3) -0.006(3)
C18 0.123(5) 0.057(4) 0.067(4) -0.017(3) 0.030(4) -0.007(4)
C1A 0.034(3) 0.025(3) 0.018(3) 0.004(2) 0.009(2) -0.0043(19)
C3A 0.033(3) 0.033(3) 0.027(3) 0.007(2) 0.009(2) -0.005(2)
C17A 0.029(5) 0.027(3) 0.025(5) -0.004(3) 0.015(4) -0.007(3)
C13A 0.028(2) 0.027(3) 0.023(3) 0.0023(19) 0.016(2) -0.0053(18)
C10A 0.026(3) 0.027(3) 0.021(2) 0.0028(19) 0.012(2) 0.0026(19)
C16 0.0348(18) 0.027(2) 0.028(2) 0.000 0.0211(15) 0.000
S4 0.0333(17) 0.186(5) 0.064(3) 0.000 0.0225(17) 0.000
O11 0.024(2) 0.136(7) 0.045(3) 0.000 0.019(2) 0.000
C20 0.054(5) 0.116(8) 0.093(7) 0.005(6) 0.045(5) -0.003(5)
O11A 0.024(2) 0.136(7) 0.045(3) 0.000 0.019(2) 0.000
O6A 0.029(3) 0.028(2) 0.026(4) 0.007(3) 0.021(3) 0.009(3)
O5A 0.018(5) 0.026(2) 0.021(4) 0.005(3) 0.015(4) 0.004(3)

loop_
_atom_type_symbol
_atom_type_description
_atom_type_scat_dispersion_real
_atom_type_scat_dispersion_imag
_atom_type_scat_source
C C 0.0033 0.0016 'International Tables Vol C Tables 4.2.6.8 and 6.1.1.4'
H H 0.0000 0.0000 'International Tables Vol C Tables 4.2.6.8 and 6.1.1.4'
Lu Lu -0.4720 5.8584 'International Tables Vol C Tables 4.2.6.8 and 6.1.1.4'
O O 0.0106 0.0060 'International Tables Vol C Tables 4.2.6.8 and 6.1.1.4'
S S 0.1246 0.1234 'International Tables Vol C Tables 4.2.6.8 and 6.1.1.4'

loop_
_geom_angle_atom_site_label_1
_geom_angle_atom_site_label_2
_geom_angle_atom_site_label_3
_geom_angle
_geom_angle_site_symmetry_1
_geom_angle_site_symmetry_3
_geom_angle_publ_flag
O3 Lu1 O3A 7.7(6) 7_655 7_655 ?
O3 Lu1 O4 97.8(4) 7_655 . ?
O3 Lu1 O5 134.0(7) 7_655 2_656 ?
O3 Lu1 O6 79.1(7) 7_655 2_656 ?
O3 Lu1 O7 146.4(7) 7_655 . ?
O3 Lu1 O9 71.2(9) 7_655 . ?
O3 Lu1 O10 80.3(4) 7_655 . ?
O3 Lu1 O5A 135.2(7) 7_655 2_656 ?
O3A Lu1 O5A 131.0(4) 7_655 2_656 ?
O4 Lu1 O3A 90.9(4) . 7_655 ?
O4 Lu1 O5 88.2(8) . 2_656 ?
O4 Lu1 O6 86(3) . 2_656 ?
O4 Lu1 O9 89.5(5) . . ?
O4 Lu1 O5A 81.7(5) . 2_656 ?
O4A Lu1 O7A 97.1(3) . . ?
O4A Lu1 O9A 92.2(4) . . ?
O4A Lu1 O10 177.1(2) . . ?
O4A Lu1 O5A 82.1(5) . 2_656 ?
O5 Lu1 O6 55.6(6) 2_656 2_656 ?
O5 Lu1 O5A 6.5(11) 2_656 2_656 ?
O6 Lu1 O5A 56.1(4) 2_656 2_656 ?
O7 Lu1 O3A 151.1(5) . 7_655 ?
O7 Lu1 O4 92.3(3) . . ?
O7 Lu1 O5 78.1(4) . 2_656 ?
O7 Lu1 O6 133.7(6) . 2_656 ?
O7 Lu1 O9 77.0(6) . . ?
O7 Lu1 O10 92.9(2) . . ?
O7 Lu1 O5A 77.9(4) . 2_656 ?
O7A Lu1 O9A 75.5(6) . . ?
O7A Lu1 O10 81.9(2) . . ?
O7A Lu1 O5A 78.8(4) . 2_656 ?
O9 Lu1 O3A 74.4(7) . 7_655 ?
O9 Lu1 O5 154.8(6) . 2_656 ?
O9 Lu1 O6 149.1(10) . 2_656 ?
O9 Lu1 O5A 152.9(6) . 2_656 ?
O9A Lu1 O5A 152.8(6) . 2_656 ?
O10 Lu1 O3A 86.7(3) . 7_655 ?
O10 Lu1 O4 173.2(3) . . ?
O10 Lu1 O5 88.5(7) . 2_656 ?
O10 Lu1 O6 87(3) . 2_656 ?
O10 Lu1 O9 96.1(4) . . ?
O10 Lu1 O9A 90.2(4) . . ?
O10 Lu1 O5A 95.1(4) . 2_656 ?
O1 Lu2 O1 75.2(5) . 6_565 ?
O1 Lu2 O1A 76.93(17) . 6_565 ?
O1 Lu2 O1A 12.11(18) 6_565 6_565 ?
O1 Lu2 O2 85.3(4) . 2 ?
O1 Lu2 O2 85.3(4) 6_565 5_565 ?
O1 Lu2 O2 127.0(3) 6_565 2 ?
O1 Lu2 O2 127.0(3) . 5_565 ?
O1 Lu2 O8 63.8(3) 6_565 4 ?
O1 Lu2 O8 63.8(3) . 7 ?
O1 Lu2 O8 109.8(3) . 4 ?
O1 Lu2 O8 109.8(3) 6_565 7 ?
O1A Lu2 O1A 76.0(4) 6_565 . ?
O2 Lu2 O1A 115.8(3) 2 6_565 ?
O2 Lu2 O1A 75.3(3) 5_565 6_565 ?
O2 Lu2 O2 68.0(5) 2 5_565 ?
O2 Lu2 O8 164.2(3) 2 4 ?
O2 Lu2 O8 104.3(3) 5_565 4 ?
O2 Lu2 O8 164.2(3) 5_565 7 ?
O2 Lu2 O8 104.3(3) 2 7 ?
O2A Lu2 O1A 128.5(2) 5_565 . ?
O2A Lu2 O1A 75.6(3) 2 . ?
O8 Lu2 O1A 120.3(3) 7 6_565 ?
O8 Lu2 O1A 73.5(2) 4 6_565 ?
O8 Lu2 O8 79.5(4) 4 7 ?
O8A Lu2 O1A 131.2(3) 4 . ?
O8A Lu2 O1A 86.8(2) 7 . ?
C5 S1 C2 83.5(5) . . ?
C7 S2 C14 86.1(2) . . ?
C9 S3 C11 86.42(19) . . ?
O9 S5 C19 98.2(8) . . ?
O9 S5 C18 115.6(8) . . ?
C18 S5 C19 95.0(7) . . ?
C6 S2A C14 87.84(18) . . ?
C4 S1A C2A 85.2(4) . . ?
C8 S3A C11 87.43(17) . . ?
C1 O1 Lu2 119.8(6) . . ?
C1A O1A Lu2 136.2(5) . . ?
C1 O2 Lu2 166.8(8) . 5_565 ?
C15 O3 Lu1 134(2) . 7_655 ?
C15 O4 Lu1 166.3(9) . . ?
C15A O4A Lu1 157.5(6) . . ?
C12 O5 Lu1 93.2(16) . 2_656 ?
C12 O6 Lu1 91(6) . 2_656 ?
C17 O7 Lu1 135.5(9) . . ?
C17A O7A Lu1 135.2(9) . . ?
C17 O8 Lu2 135.4(8) . 7 ?
S5 O9 Lu1 135.6(12) . . ?
C16 O10 Lu1 124.5(3) . . ?
O1 C1 O2 123.3(9) . . ?
O1 C1 C2 117.9(9) . . ?
O2 C1 C2 118.7(11) . . ?
C1 C2 S1 117.5(10) . . ?
C3 C2 S1 109.7(12) . . ?
C3 C2 C1 132.3(15) . . ?
C2 C3 H3 118.1 . . ?
C2 C3 C4 123.9(13) . . ?
C4 C3 H3 118.1 . . ?
C5 C4 S1A 119.2(3) . . ?
C5 C4 C3 99.7(5) . . ?
C5 C4 C9 120.6(3) . . ?
C9 C4 S1A 120.1(3) . . ?
C9 C4 C3 139.7(6) . . ?
C4 C5 S1 123.0(3) . . ?
C4 C5 C6 119.8(3) . . ?
C4 C5 C3A 103.9(5) . . ?
C6 C5 S1 117.2(3) . . ?
C6 C5 C3A 136.3(5) . . ?
C5 C6 S2A 120.5(3) . . ?
C5 C6 C13 138.5(5) . . ?
C7 C6 S2A 118.8(3) . . ?
C7 C6 C5 120.7(3) . . ?
C7 C6 C13 100.7(5) . . ?
C6 C7 S2 122.4(3) . . ?
C6 C7 C8 119.0(3) . . ?
C6 C7 C13A 104.5(4) . . ?
C8 C7 S2 118.6(3) . . ?
C8 C7 C13A 136.4(4) . . ?
C7 C8 S3A 120.7(3) . . ?
C7 C8 C10 138.7(5) . . ?
C9 C8 S3A 118.7(2) . . ?
C9 C8 C7 120.6(3) . . ?
C9 C8 C10 100.6(5) . . ?
C4 C9 S3 118.1(3) . . ?
C4 C9 C10A 136.4(4) . . ?
C8 C9 S3 122.7(3) . . ?
C8 C9 C4 119.2(3) . . ?
C8 C9 C10A 104.3(4) . . ?
C8 C10 H10 120.8 . . ?
C11 C10 C8 118.4(9) . . ?
C11 C10 H10 120.8 . . ?
C10 C11 S3 111.7(5) . . ?
C10 C11 C12 130.6(5) . . ?
C12 C11 S3 117.6(2) . . ?
C12 C11 S3A 117.7(2) . . ?
C10A C11 S3A 113.4(4) . . ?
C10A C11 C12 128.8(4) . . ?
O5 C12 Lu1 58.5(15) . 2_656 ?
O5 C12 C11 121.8(15) . . ?
O6 C12 Lu1 61(6) . 2_656 ?
O6 C12 O5 118(6) . . ?
O6 C12 C11 119(6) . . ?
C11 C12 Lu1 175.6(2) . 2_656 ?
O6A C12 C11 120(4) . . ?
O6A C12 O5A 123(4) . . ?
O5A C12 C11 117.2(9) . . ?
C6 C13 H13 122.2 . . ?
C14 C13 C6 115.7(9) . . ?
C14 C13 H13 122.2 . . ?
C13 C14 S2 115.0(5) . . ?
C13 C14 C15 123.9(7) . . ?
C15A C14 S2A 120.8(3) . . ?
C15 C14 S2 121.2(5) . . ?
C13A C14 S2A 111.9(4) . . ?
C13A C14 C15A 127.3(5) . . ?
O3A C15A C14 118.0(7) . . ?
O4A C15A O3A 122.1(7) . . ?
O4A C15A C14 119.8(6) . . ?
O3 C15 O4 128.8(12) . . ?
O3 C15 C14 118.9(10) . . ?
O4 C15 C14 112.3(9) . . ?
O7 C17 H17 115.5 . . ?
O8 C17 O7 129.0(11) . . ?
O8 C17 H17 115.5 . . ?
S5 C19 H19A 109.5 . . ?
S5 C19 H19B 109.5 . . ?
S5 C19 H19C 109.5 . . ?
H19A C19 H19B 109.5 . . ?
H19A C19 H19C 109.5 . . ?
H19B C19 H19C 109.5 . . ?
C1A C2A S1A 118.2(7) . . ?
C3A C2A S1A 111.4(9) . . ?
C3A C2A C1A 130.2(9) . . ?
S5 C18 H18A 109.5 . . ?
S5 C18 H18B 109.5 . . ?
S5 C18 H18C 109.5 . . ?
H18A C18 H18B 109.5 . . ?
H18A C18 H18C 109.5 . . ?
H18B C18 H18C 109.5 . . ?
O1A C1A C2A 116.9(7) . . ?
O2A C1A O1A 127.8(6) . . ?
O2A C1A C2A 115.3(7) . . ?
C5 C3A H3A 119.9 . . ?
C2A C3A C5 120.2(9) . . ?
C2A C3A H3A 119.9 . . ?
O7A C17A H17A 117.8 . . ?
O8A C17A O7A 124.4(11) . . ?
O8A C17A H17A 117.8 . . ?
C7 C13A H13A 121.6 . . ?
C14 C13A C7 116.8(6) . . ?
C14 C13A H13A 121.6 . . ?
C9 C10A H10A 121.9 . . ?
C11 C10A C9 116.1(6) . . ?
C11 C10A H10A 121.9 . . ?
O10 C16 O10 124.9(5) 2_756 . ?
O10 C16 H16 117.5 2_756 . ?
O10 C16 H16 117.5 . . ?
O11 S4 C20 105.6(5) . 6_565 ?
O11 S4 C20 105.6(5) . . ?
C20 S4 C20 95.0(10) 6_565 . ?
S4 O11 Lu2 134.0(8) . . ?
S4 C20 H20A 109.5 . . ?
S4 C20 H20B 109.5 . . ?
S4 C20 H20C 109.5 . . ?
H20A C20 H20B 109.5 . . ?
H20A C20 H20C 109.5 . . ?
H20B C20 H20C 109.5 . . ?
O11A O11A Lu2 74.6(5) 6_565 . ?
C12 O6A Lu1 91(4) . 2_656 ?
C12 O5A Lu1 89.7(10) . 2_656 ?

loop_
_geom_bond_atom_site_label_1
_geom_bond_atom_site_label_2
_geom_bond_distance
_geom_bond_site_symmetry_2
_geom_bond_publ_flag
Lu1 O3 2.20(2) 7_655 ?
Lu1 O3A 2.261(13) 7_655 ?
Lu1 O4 2.235(7) . ?
Lu1 O4A 2.115(5) . ?
Lu1 O5 2.30(3) 2_656 ?
Lu1 O6 2.36(13) 2_656 ?
Lu1 O7 2.213(7) . ?
Lu1 O7A 2.231(7) . ?
Lu1 O9 2.253(9) . ?
Lu1 O9A 2.256(9) . ?
Lu1 O10 2.234(3) . ?
Lu1 O5A 2.38(2) 2_656 ?
Lu2 O1 2.249(7) . ?
Lu2 O1 2.249(7) 6_565 ?
Lu2 O1A 2.297(6) . ?
Lu2 O1A 2.297(6) 6_565 ?
Lu2 O2 2.277(8) 5_565 ?
Lu2 O2 2.277(8) 2 ?
Lu2 O2A 2.158(6) 5_565 ?
Lu2 O2A 2.158(6) 2 ?
Lu2 O8 2.279(7) 7 ?
Lu2 O8 2.279(7) 4 ?
Lu2 O8A 2.198(8) 4 ?
Lu2 O8A 2.198(8) 7 ?
S1 C2 1.936(16) . ?
S1 C5 1.717(4) . ?
S2 C7 1.706(4) . ?
S2 C14 1.762(4) . ?
S3 C9 1.685(4) . ?
S3 C11 1.782(4) . ?
S5 O9 1.471(16) . ?
S5 C19 1.874(10) . ?
S5 C18 1.729(12) . ?
S2A C6 1.702(4) . ?
S2A C14 1.761(4) . ?
S1A C4 1.716(4) . ?
S1A C2A 1.870(11) . ?
S3A C8 1.724(3) . ?
S3A C11 1.756(3) . ?
O1 C1 1.260(11) . ?
O1A C1A 1.250(8) . ?
O2 C1 1.264(10) . ?
O2A C1A 1.250(8) . ?
O3 C15 1.241(11) . ?
O3A C15A 1.256(7) . ?
O4 C15 1.266(10) . ?
O4A C15A 1.254(7) . ?
O5 C12 1.276(11) . ?
O6 C12 1.262(13) . ?
O7 C17 1.232(8) . ?
O7A C17A 1.255(9) . ?
O8 C17 1.228(9) . ?
O8A C17A 1.218(9) . ?
O10 C16 1.248(3) . ?
C1 C2 1.509(19) . ?
C2 C3 1.17(2) . ?
C3 H3 0.9300 . ?
C3 C4 1.515(12) . ?
C4 C5 1.386(5) . ?
C4 C9 1.419(5) . ?
C5 C6 1.417(5) . ?
C5 C3A 1.466(9) . ?
C6 C7 1.388(5) . ?
C6 C13 1.541(11) . ?
C7 C8 1.429(4) . ?
C7 C13A 1.448(8) . ?
C8 C9 1.394(5) . ?
C8 C10 1.482(10) . ?
C9 C10A 1.472(7) . ?
C10 H10 0.9300 . ?
C10 C11 1.317(11) . ?
C11 C12 1.479(4) . ?
C11 C10A 1.325(8) . ?
C12 O6A 1.261(9) . ?
C12 O5A 1.274(8) . ?
C13 H13 0.9300 . ?
C13 C14 1.293(12) . ?
C14 C15A 1.509(7) . ?
C14 C15 1.436(10) . ?
C14 C13A 1.331(8) . ?
C17 H17 0.9300 . ?
C19 H19A 0.9600 . ?
C19 H19B 0.9600 . ?
C19 H19C 0.9600 . ?
C2A C1A 1.480(13) . ?
C2A C3A 1.218(15) . ?
C18 H18A 0.9600 . ?
C18 H18B 0.9600 . ?
C18 H18C 0.9600 . ?
C3A H3A 0.9300 . ?
C17A H17A 0.9300 . ?
C13A H13A 0.9300 . ?
C10A H10A 0.9300 . ?
C16 H16 0.9300 . ?
S4 O11 1.476(12) . ?
S4 C20 1.862(12) 6_565 ?
S4 C20 1.862(12) . ?
C20 H20A 0.9600 . ?
C20 H20B 0.9600 . ?
C20 H20C 0.9600 . ?
O11A O11A 1.23(4) 6_565 ?

loop_
_geom_torsion_atom_site_label_1
_geom_torsion_atom_site_label_2
_geom_torsion_atom_site_label_3
_geom_torsion_atom_site_label_4
_geom_torsion
_geom_torsion_site_symmetry_1
_geom_torsion_site_symmetry_2
_geom_torsion_site_symmetry_3
_geom_torsion_site_symmetry_4
_geom_torsion_publ_flag
Lu1 O3 C15 O4 -53(3) 7_655 . . . ?
Lu1 O3 C15 C14 123.9(14) 7_655 . . . ?
Lu1 O3A C15A O4A -78.9(16) 7_655 . . . ?
Lu1 O3A C15A C14 104.9(11) 7_655 . . . ?
Lu1 O4 C15 O3 26(6) . . . . ?
Lu1 O4 C15 C14 -151(3) . . . . ?
Lu1 O4A C15A O3A 63(2) . . . . ?
Lu1 O4A C15A C14 -121.2(14) . . . . ?
Lu1 O5 C12 O6 -15(6) 2_656 . . . ?
Lu1 O5 C12 C11 174.9(3) 2_656 . . . ?
Lu1 O6 C12 O5 15(6) 2_656 . . . ?
Lu1 O6 C12 C11 -175.0(4) 2_656 . . . ?
Lu1 O7 C17 O8 -149.3(11) . . . . ?
Lu1 O7A C17A O8A -156.4(9) . . . . ?
Lu1 O10 C16 O10 -168.7(2) . . . 2_756 ?
Lu2 O1 C1 O2 8.7(15) . . . . ?
Lu2 O1 C1 C2 -167.0(16) . . . . ?
Lu2 O1A C1A O2A 8.2(14) . . . . ?
Lu2 O1A C1A C2A -174.9(11) . . . . ?
Lu2 O2 C1 O1 26(4) 5_565 . . . ?
Lu2 O2 C1 C2 -159(3) 5_565 . . . ?
Lu2 O2A C1A O1A 16.1(16) 5_565 . . . ?
Lu2 O2A C1A C2A -160.8(12) 5_565 . . . ?
Lu2 O8 C17 O7 159.0(10) 7 . . . ?
Lu2 O8A C17A O7A -179.7(9) 7 . . . ?
S1 C2 C3 C4 -6(3) . . . . ?
S1 C5 C6 C7 -177.5(3) . . . . ?
S1 C5 C6 C13 -2.4(8) . . . . ?
S2 C7 C8 C9 -178.7(3) . . . . ?
S2 C7 C8 C10 -0.7(8) . . . . ?
S2 C14 C15 O3 174.5(18) . . . . ?
S2 C14 C15 O4 -8.1(15) . . . . ?
S3 C11 C12 O5 160.8(15) . . . . ?
S3 C11 C12 O6 -9(6) . . . . ?
S2A C6 C7 C8 -179.4(3) . . . . ?
S2A C6 C7 C13A 0.3(5) . . . . ?
S2A C14 C15A O3A -7.0(14) . . . . ?
S2A C14 C15A O4A 176.7(6) . . . . ?
S2A C14 C13A C7 3.0(7) . . . . ?
S1A C4 C5 C6 -177.9(3) . . . . ?
S1A C4 C5 C3A 0.7(5) . . . . ?
S1A C4 C9 C8 176.8(3) . . . . ?
S1A C4 C9 C10A 0.0(7) . . . . ?
S1A C2A C1A O1A 9.9(19) . . . . ?
S1A C2A C1A O2A -172.8(10) . . . . ?
S1A C2A C3A C5 -1(2) . . . . ?
S3A C8 C9 C4 -177.6(3) . . . . ?
S3A C8 C9 C10A 0.1(5) . . . . ?
S3A C11 C12 O6A 168(4) . . . . ?
S3A C11 C12 O5A -5.6(10) . . . . ?
S3A C11 C10A C9 -1.0(7) . . . . ?
O1 C1 C2 S1 -174.7(14) . . . . ?
O1 C1 C2 C3 -4(4) . . . . ?
O2 C1 C2 S1 9(3) . . . . ?
O2 C1 C2 C3 180(3) . . . . ?
C1 C2 C3 C4 -177(2) . . . . ?
C2 S1 C5 C4 -0.5(11) . . . . ?
C2 S1 C5 C6 178.1(11) . . . . ?
C2 C3 C4 C5 5(2) . . . . ?
C2 C3 C4 C9 -174(2) . . . . ?
C3 C4 C5 S1 -1.9(6) . . . . ?
C3 C4 C5 C6 179.6(6) . . . . ?
C3 C4 C9 S3 -1.7(9) . . . . ?
C3 C4 C9 C8 179.1(8) . . . . ?
C4 S1A C2A C1A 176.3(15) . . . . ?
C4 S1A C2A C3A 1.3(15) . . . . ?
C4 C5 C6 S2A -179.7(3) . . . . ?
C4 C5 C6 C7 1.1(5) . . . . ?
C4 C5 C6 C13 176.2(7) . . . . ?
C4 C5 C3A C2A 0.5(16) . . . . ?
C4 C9 C10A C11 177.7(4) . . . . ?
C5 C4 C9 S3 179.2(3) . . . . ?
C5 C4 C9 C8 -0.1(5) . . . . ?
C5 C4 C9 C10A -176.8(5) . . . . ?
C5 C6 C7 S2 177.5(3) . . . . ?
C5 C6 C7 C8 -0.2(5) . . . . ?
C5 C6 C7 C13A 179.5(4) . . . . ?
C5 C6 C13 C14 -179.1(5) . . . . ?
C6 S2A C14 C15A 179.6(5) . . . . ?
C6 S2A C14 C13A -2.2(4) . . . . ?
C6 C5 C3A C2A 178.6(13) . . . . ?
C6 C7 C8 S3A 177.7(3) . . . . ?
C6 C7 C8 C9 -0.9(5) . . . . ?
C6 C7 C8 C10 177.1(7) . . . . ?
C6 C7 C13A C14 -2.1(7) . . . . ?
C6 C13 C14 S2 4.7(9) . . . . ?
C6 C13 C14 C15 -176.1(9) . . . . ?
C7 S2 C14 C13 -3.3(6) . . . . ?
C7 S2 C14 C15 177.4(8) . . . . ?
C7 C6 C13 C14 -3.4(8) . . . . ?
C7 C8 C9 S3 -178.2(3) . . . . ?
C7 C8 C9 C4 1.1(5) . . . . ?
C7 C8 C9 C10A 178.7(4) . . . . ?
C7 C8 C10 C11 -179.0(5) . . . . ?
C8 S3A C11 C12 177.7(3) . . . . ?
C8 S3A C11 C10A 0.8(4) . . . . ?
C8 C7 C13A C14 177.5(4) . . . . ?
C8 C9 C10A C11 0.6(7) . . . . ?
C8 C10 C11 S3 -1.5(10) . . . . ?
C8 C10 C11 C12 177.4(4) . . . . ?
C9 S3 C11 C10 2.6(6) . . . . ?
C9 S3 C11 C12 -176.5(3) . . . . ?
C9 C4 C5 S1 177.6(3) . . . . ?
C9 C4 C5 C6 -1.0(5) . . . . ?
C9 C4 C5 C3A 177.6(5) . . . . ?
C9 C8 C10 C11 -0.8(9) . . . . ?
C10 C8 C9 S3 3.1(6) . . . . ?
C10 C8 C9 C4 -177.6(5) . . . . ?
C10 C11 C12 O5 -18.1(17) . . . . ?
C10 C11 C12 O6 172(6) . . . . ?
C11 S3 C9 C4 177.2(3) . . . . ?
C11 S3 C9 C8 -3.5(3) . . . . ?
C11 S3A C8 C7 -179.2(3) . . . . ?
C11 S3A C8 C9 -0.5(3) . . . . ?
C11 C12 O6A Lu1 -175.0(3) . . . 2_656 ?
C11 C12 O5A Lu1 175.1(3) . . . 2_656 ?
C12 C11 C10A C9 -177.4(4) . . . . ?
C13 C6 C7 S2 0.8(5) . . . . ?
C13 C6 C7 C8 -176.9(5) . . . . ?
C13 C14 C15 O3 -5(2) . . . . ?
C13 C14 C15 O4 172.7(9) . . . . ?
C14 S2 C7 C6 1.2(3) . . . . ?
C14 S2 C7 C8 178.9(3) . . . . ?
C14 S2A C6 C5 -178.2(3) . . . . ?
C14 S2A C6 C7 1.0(3) . . . . ?
C15A C14 C13A C7 -179.0(6) . . . . ?
C19 S5 O9 Lu1 170.5(12) . . . . ?
C2A S1A C4 C5 -1.1(8) . . . . ?
C2A S1A C4 C9 -178.0(7) . . . . ?
C18 S5 O9 Lu1 -89.9(14) . . . . ?
C1A C2A C3A C5 -175.5(15) . . . . ?
C3A C5 C6 S2A 2.4(8) . . . . ?
C3A C5 C6 C7 -176.8(6) . . . . ?
C3A C2A C1A O1A -176.2(19) . . . . ?
C3A C2A C1A O2A 1(3) . . . . ?
C13A C7 C8 S3A -1.8(7) . . . . ?
C13A C7 C8 C9 179.5(5) . . . . ?
C13A C14 C15A O3A 175.1(12) . . . . ?
C13A C14 C15A O4A -1.2(12) . . . . ?
C10A C11 C12 O6A -16(4) . . . . ?
C10A C11 C12 O5A 170.6(10) . . . . ?
C20 S4 O11 Lu2 -130.0(6) . . . . ?
C20 S4 O11 Lu2 130.0(6) 6_565 . . . ?
O6A C12 O5A Lu1 2(4) . . . 2_656 ?
O5A C12 O6A Lu1 -2(4) . . . 2_656 ?

loop_
_platon_squeeze_void_nr
_platon_squeeze_void_average_x
_platon_squeeze_void_average_y
_platon_squeeze_void_average_z
_platon_squeeze_void_volume
_platon_squeeze_void_count_electrons
_platon_squeeze_void_content
1 -0.024 0.000 0.000 933 205 ' '
2 -0.003 0.500 0.500 933 205 ' '
